data_4502537
loop_
_publ_author_name
'Clarke, Heather D.'
'Arora, Kapildev K.'
'Bass, Heather'
'Kavuru, Padmini'
'Ong, Tien Teng'
'Pujari, Twarita'
'Wojtas, Lukasz'
'Zaworotko, Michael J.'

_publ_section_title
;
 Structure&#x2212;Stability Relationships in Cocrystal Hydrates: Does the
 Promiscuity of Water Make Crystalline Hydrates the Nemesis of Crystal
 Engineering?
;
_journal_issue 5
_journal_name_full 'Crystal Growth &amp; Design'
_journal_page_first 2152
_journal_paper_doi 10.1021/cg901345u
_journal_volume 10
_journal_year 2010
_chemical_formula_moiety 'C14 H6 O8, 2(C6 H6 N2 O),1.7(H2 O)'
_chemical_formula_sum 'C26 H19.32 N4 O11.68'
_chemical_formula_weight 574.65
_chemical_name_systematic
;
 ?
;
_space_group_IT_number 2
_symmetry_cell_setting triclinic
_symmetry_space_group_name_Hall '-P 1'
_symmetry_space_group_name_H-M 'P -1'
_atom_sites_solution_hydrogens geom
_atom_sites_solution_primary direct
_atom_sites_solution_secondary difmap
_audit_creation_method SHELXL-97
_cell_angle_alpha 72.641(3)
_cell_angle_beta 89.258(3)
_cell_angle_gamma 83.979(3)
_cell_formula_units_Z 1
_cell_length_a 3.6207(2)
_cell_length_b 12.4908(6)
_cell_length_c 13.5227(6)
_cell_measurement_temperature 100(2)
_cell_volume 580.39(5)
_computing_cell_refinement 'SAINT (Bruker, 2002)'
_computing_data_collection 'SMART (Bruker, 2002)'
_computing_data_reduction 'SAINT (Bruker, 2002)'
_computing_publication_material 'SHELXL-97 (Sheldrick, 1997)'
_computing_structure_refinement 'SHELXL-97 (Sheldrick, 1997)'
_computing_structure_solution 'SHELXS-97 (Sheldrick, 1990)'
_diffrn_ambient_temperature 100(2)
_diffrn_measured_fraction_theta_full 0.960
_diffrn_measured_fraction_theta_max 0.960
_diffrn_measurement_device_type 'BRUKER SMART APEXII CCD'
_diffrn_measurement_method 'omega scans'
_diffrn_radiation_monochromator graphite
_diffrn_radiation_source 'fine-focus sealed tube'
_diffrn_radiation_type CuK\a
_diffrn_radiation_wavelength 1.54178
_diffrn_reflns_av_R_equivalents 0.0337
_diffrn_reflns_av_sigmaI/netI 0.0420
_diffrn_reflns_limit_h_max 4
_diffrn_reflns_limit_h_min -4
_diffrn_reflns_limit_k_max 14
_diffrn_reflns_limit_k_min -14
_diffrn_reflns_limit_l_max 15
_diffrn_reflns_limit_l_min -15
_diffrn_reflns_number 4827
_diffrn_reflns_theta_full 65.36
_diffrn_reflns_theta_max 65.36
_diffrn_reflns_theta_min 3.42
_exptl_absorpt_coefficient_mu 1.136
_exptl_absorpt_correction_T_max 0.9560
_exptl_absorpt_correction_T_min 0.9146
_exptl_absorpt_correction_type multi-scan
_exptl_absorpt_process_details 'SADABS; (Sheldrick, 2003)'
_exptl_crystal_colour colourless
_exptl_crystal_density_diffrn 1.644
_exptl_crystal_density_method 'not measured'
_exptl_crystal_description plate
_exptl_crystal_F_000 297
_exptl_crystal_size_max 0.08
_exptl_crystal_size_mid 0.08
_exptl_crystal_size_min 0.04
_refine_diff_density_max 0.251
_refine_diff_density_min -0.270
_refine_diff_density_rms 0.056
_refine_ls_extinction_method none
_refine_ls_goodness_of_fit_ref 1.037
_refine_ls_hydrogen_treatment mixed
_refine_ls_matrix_type full
_refine_ls_number_parameters 210
_refine_ls_number_reflns 1916
_refine_ls_number_restraints 0
_refine_ls_restrained_S_all 1.037
_refine_ls_R_factor_all 0.0603
_refine_ls_R_factor_gt 0.0439
_refine_ls_shift/su_max 0.000
_refine_ls_shift/su_mean 0.000
_refine_ls_structure_factor_coef Fsqd
_refine_ls_weighting_details 'calc w=1/[\s^2^(Fo^2^)+(0.0701P)^2^+0.0000P] where P=(Fo^2^+2Fc^2^)/3'
_refine_ls_weighting_scheme calc
_refine_ls_wR_factor_gt 0.1093
_refine_ls_wR_factor_ref 0.1170
_reflns_number_gt 1454
_reflns_number_total 1916
_reflns_threshold_expression >2sigma(I)
_cod_data_source_file cg901345u_si_004.cif
_cod_data_source_block ELAINM
_cod_original_sg_symbol_H-M P-1
_cod_database_code 4502537

loop_
_symmetry_equiv_pos_as_xyz
'x, y, z'
'-x, -y, -z'

loop_
_atom_site_label
_atom_site_type_symbol
_atom_site_fract_x
_atom_site_fract_y
_atom_site_fract_z
_atom_site_U_iso_or_equiv
_atom_site_adp_type
_atom_site_occupancy
_atom_site_symmetry_multiplicity
_atom_site_calc_flag
_atom_site_refinement_flags
O1 O 0.2914(5) 0.14573(14) 0.70374(12) 0.0215(4) Uani 1 1 d .
O2 O 0.2041(4) 0.17435(13) 0.53668(12) 0.0182(4) Uani 1 1 d .
O3 O -0.0032(5) 0.25812(13) 0.17577(12) 0.0197(4) Uani 1 1 d .
H3 H -0.0349 0.2245 0.1318 0.030 Uiso 1 1 calc R
O4 O -0.0746(5) 0.31471(13) 0.35743(12) 0.0199(4) Uani 1 1 d .
H4 H -0.1571 0.3511 0.2978 0.030 Uiso 1 1 calc R
C1 C 0.5325(6) -0.00426(19) 0.63823(18) 0.0162(5) Uani 1 1 d .
C2 C 0.3419(6) 0.10669(19) 0.63214(18) 0.0168(5) Uani 1 1 d .
C3 C 0.2476(6) 0.14141(19) 0.44796(17) 0.0152(5) Uani 1 1 d .
C4 C 0.1009(6) 0.21601(19) 0.35546(18) 0.0159(5) Uani 1 1 d .
C5 C 0.1454(6) 0.18227(19) 0.26500(18) 0.0164(5) Uani 1 1 d .
C6 C 0.3286(6) 0.0789(2) 0.26759(18) 0.0171(5) Uani 1 1 d .
H6 H 0.3604 0.0585 0.2055 0.021 Uiso 1 1 calc R
C7 C 0.5721(6) -0.03648(19) 0.54827(18) 0.0148(5) Uani 1 1 d .
O11 O -0.9098(5) 0.85844(14) -0.03581(12) 0.0214(4) Uani 1 1 d .
N11 N -0.3804(5) 0.48653(16) 0.20984(15) 0.0185(5) Uani 1 1 d .
N12 N -0.7286(6) 0.90435(17) 0.10402(16) 0.0209(5) Uani 1 1 d .
H12N H -0.604(8) 0.885(3) 0.165(2) 0.039(9) Uiso 1 1 d .
H13N H -0.838(10) 0.978(3) 0.077(2) 0.053(10) Uiso 1 1 d .
C11 C -0.7668(6) 0.8309(2) 0.05315(18) 0.0177(5) Uani 1 1 d .
C12 C -0.6326(6) 0.70991(19) 0.10853(17) 0.0166(5) Uani 1 1 d .
C13 C -0.6786(6) 0.6651(2) 0.21413(18) 0.0190(5) Uani 1 1 d .
H13 H -0.7950 0.7103 0.2535 0.023 Uiso 1 1 calc R
C14 C -0.5513(7) 0.5529(2) 0.26127(19) 0.0205(6) Uani 1 1 d .
H14 H -0.5873 0.5219 0.3335 0.025 Uiso 1 1 calc R
C15 C -0.3391(6) 0.5300(2) 0.10818(18) 0.0185(5) Uani 1 1 d .
H15 H -0.2180 0.4831 0.0711 0.022 Uiso 1 1 calc R
C16 C -0.4642(6) 0.64027(17) 0.05402(16) 0.0176(5) Uani 1 1 d .
H16 H -0.4356 0.6678 -0.0189 0.021 Uiso 1 1 calc R
O21 O 0.2414(6) 0.58002(17) 0.47815(16) 0.043(2) Uani 0.34 1 d PR
O22 O 0.0542(6) 0.55514(17) 0.48895(16) 0.060(3) Uani 0.33 1 d PR
O23 O 0.3730(6) 0.60080(17) 0.47473(16) 0.060(6) Uani 0.17 1 d PR
H231 H 0.0538 0.6276 0.5239 0.072 Uiso 0.33 1 d PR
H232 H -0.2372 0.5579 0.4841 0.072 Uiso 0.33 1 d PR

loop_
_atom_site_aniso_label
_atom_site_aniso_U_11
_atom_site_aniso_U_22
_atom_site_aniso_U_33
_atom_site_aniso_U_23
_atom_site_aniso_U_13
_atom_site_aniso_U_12
O1 0.0274(10) 0.0216(9) 0.0162(8) -0.0091(7) -0.0008(7) 0.0046(7)
O2 0.0212(9) 0.0187(9) 0.0142(8) -0.0055(7) 0.0006(7) 0.0020(7)
O3 0.0254(9) 0.0180(9) 0.0142(8) -0.0036(7) -0.0030(7) 0.0015(7)
O4 0.0254(9) 0.0155(8) 0.0165(8) -0.0040(7) -0.0033(7) 0.0065(7)
C1 0.0154(12) 0.0172(12) 0.0153(11) -0.0038(10) 0.0021(10) -0.0019(10)
C2 0.0164(12) 0.0170(12) 0.0163(12) -0.0039(10) -0.0003(10) -0.0016(10)
C3 0.0143(11) 0.0177(12) 0.0151(12) -0.0072(10) 0.0027(10) -0.0016(10)
C4 0.0146(11) 0.0133(11) 0.0188(12) -0.0038(10) 0.0010(10) -0.0006(10)
C5 0.0146(12) 0.0159(12) 0.0172(12) -0.0023(10) -0.0004(10) -0.0026(10)
C6 0.0164(12) 0.0214(12) 0.0152(12) -0.0077(10) 0.0018(10) -0.0032(10)
C7 0.0121(11) 0.0152(11) 0.0163(12) -0.0029(9) 0.0006(9) -0.0026(10)
O11 0.0295(10) 0.0174(8) 0.0167(9) -0.0055(7) -0.0051(7) 0.0027(7)
N11 0.0184(10) 0.0159(10) 0.0206(11) -0.0053(9) 0.0003(9) 0.0004(9)
N12 0.0282(12) 0.0166(11) 0.0173(11) -0.0064(9) -0.0040(10) 0.0042(10)
C11 0.0163(12) 0.0178(12) 0.0167(12) -0.0034(10) 0.0012(10) 0.0029(10)
C12 0.0162(12) 0.0169(12) 0.0173(12) -0.0062(10) -0.0004(10) -0.0015(10)
C13 0.0184(12) 0.0193(12) 0.0198(12) -0.0080(11) 0.0005(10) 0.0019(10)
C14 0.0233(13) 0.0202(12) 0.0165(12) -0.0039(10) 0.0000(10) -0.0007(11)
C15 0.0146(12) 0.0189(12) 0.0245(13) -0.0114(11) 0.0008(10) 0.0011(10)
C16 0.0180(12) 0.0180(12) 0.0164(12) -0.0047(10) 0.0010(10) -0.0014(10)
O21 0.049(5) 0.050(5) 0.038(5) -0.024(4) 0.007(4) -0.005(4)
O22 0.078(7) 0.063(5) 0.044(4) -0.023(4) 0.004(5) -0.009(5)
O23 0.096(15) 0.055(10) 0.036(9) -0.023(8) 0.015(9) -0.008(10)

loop_
_atom_type_symbol
_atom_type_description
_atom_type_scat_dispersion_real
_atom_type_scat_dispersion_imag
_atom_type_scat_source
C C 0.0181 0.0091 'International Tables Vol C Tables 4.2.6.8 and 6.1.1.4'
H H 0.0000 0.0000 'International Tables Vol C Tables 4.2.6.8 and 6.1.1.4'
N N 0.0311 0.0180 'International Tables Vol C Tables 4.2.6.8 and 6.1.1.4'
O O 0.0492 0.0322 'International Tables Vol C Tables 4.2.6.8 and 6.1.1.4'

loop_
_geom_angle_atom_site_label_1
_geom_angle_atom_site_label_2
_geom_angle_atom_site_label_3
_geom_angle
_geom_angle_site_symmetry_1
_geom_angle_site_symmetry_3
C2 O2 C3 122.27(18) . .
C5 O3 H3 109.5 . .
C4 O4 H4 109.5 . .
C7 C1 C6 119.5(2) . 2_656
C7 C1 C2 119.1(2) . .
C6 C1 C2 121.4(2) 2_656 .
O1 C2 O2 116.1(2) . .
O1 C2 C1 126.0(2) . .
O2 C2 C1 117.9(2) . .
O2 C3 C7 120.9(2) . 2_656
O2 C3 C4 117.9(2) . .
C7 C3 C4 121.3(2) 2_656 .
O4 C4 C3 118.3(2) . .
O4 C4 C5 123.9(2) . .
C3 C4 C5 117.8(2) . .
O3 C5 C6 122.7(2) . .
O3 C5 C4 115.9(2) . .
C6 C5 C4 121.4(2) . .
C5 C6 C1 119.9(2) . 2_656
C5 C6 H6 120.1 . .
C1 C6 H6 120.1 2_656 .
C3 C7 C1 120.2(2) 2_656 .
C3 C7 C7 119.0(3) 2_656 2_656
C1 C7 C7 120.9(3) . 2_656
C15 N11 C14 118.0(2) . .
C11 N12 H12N 122.1(19) . .
C11 N12 H13N 119(2) . .
H12N N12 H13N 119(3) . .
O11 C11 N12 122.8(2) . .
O11 C11 C12 120.9(2) . .
N12 C11 C12 116.3(2) . .
C13 C12 C16 118.7(2) . .
C13 C12 C11 120.9(2) . .
C16 C12 C11 120.4(2) . .
C12 C13 C14 118.6(2) . .
C12 C13 H13 120.7 . .
C14 C13 H13 120.7 . .
N11 C14 C13 123.0(2) . .
N11 C14 H14 118.5 . .
C13 C14 H14 118.5 . .
N11 C15 C16 123.1(2) . .
N11 C15 H15 118.4 . .
C16 C15 H15 118.4 . .
C15 C16 C12 118.5(2) . .
C15 C16 H16 120.7 . .
C12 C16 H16 120.7 . .
O23 O21 O22 172.0 . .
O23 O21 H231 102.8 . .
O22 O21 H231 69.6 . .
O21 O22 O23 3.4 . .
O21 O22 O22 134.03(17) . 2_566
O23 O22 O22 135.95(17) . 2_566
O21 O22 H231 71.1 . .
O23 O22 H231 67.9 . .
O22 O22 H231 141.3 2_566 .
O21 O22 H232 154.6 . .
O23 O22 H232 153.8 . .
O22 O22 H232 69.5 2_566 .
H231 O22 H232 95.6 . .
O21 O23 O22 4.6 . .
O21 O23 H231 54.0 . .
O22 O23 H231 49.6 . .

loop_
_geom_bond_atom_site_label_1
_geom_bond_atom_site_label_2
_geom_bond_distance
_geom_bond_site_symmetry_2
O1 C2 1.211(3) .
O2 C2 1.381(3) .
O2 C3 1.382(3) .
O3 C5 1.368(3) .
O3 H3 0.8400 .
O4 C4 1.334(3) .
O4 H4 0.8400 .
C1 C7 1.392(3) .
C1 C6 1.398(3) 2_656
C1 C2 1.462(3) .
C3 C7 1.389(3) 2_656
C3 C4 1.390(3) .
C4 C5 1.410(3) .
C5 C6 1.379(3) .
C6 C1 1.398(3) 2_656
C6 H6 0.9500 .
C7 C3 1.389(3) 2_656
C7 C7 1.420(5) 2_656
O11 C11 1.251(3) .
N11 C15 1.332(3) .
N11 C14 1.334(3) .
N12 C11 1.319(3) .
N12 H12N 0.90(3) .
N12 H13N 0.93(3) .
C11 C12 1.503(3) .
C12 C13 1.384(3) .
C12 C16 1.390(3) .
C13 C14 1.386(3) .
C13 H13 0.9500 .
C14 H14 0.9500 .
C15 C16 1.383(3) .
C15 H15 0.9500 .
C16 H16 0.9500 .
O21 O23 0.5608 .
O21 O22 0.7695 .
O21 H231 1.1496 .
O22 O23 1.3272 .
O22 O22 1.416(4) 2_566
O22 H231 1.1393 .
O22 H232 1.0542 .
O23 H231 1.3861 .

loop_
_geom_hbond_atom_site_label_D
_geom_hbond_atom_site_label_H
_geom_hbond_atom_site_label_A
_geom_hbond_distance_DH
_geom_hbond_distance_HA
_geom_hbond_distance_DA
_geom_hbond_angle_DHA
_geom_hbond_site_symmetry_A
O3 H3 O11 0.84 1.91 2.749(2) 177.1 2_465
O4 H4 N11 0.84 1.86 2.611(2) 147.8 .
O4 H4 O3 0.84 2.32 2.754(2) 112.8 .
N12 H12N O1 0.90(3) 2.03(3) 2.930(3) 174(3) 2_566
N12 H13N O11 0.93(3) 2.06(3) 2.988(3) 173(3) 2_375
